data_4315011
loop_
_publ_author_name
'Traian D. Pasatoiu'
'Augustin M. Madalan'
'Michael U. Kumke'
'Carmen Tiseanu'
'Marius Andruh'

_publ_section_title
;
 Temperature Switch of LMCT Role: From Quenching to Sensitization of
 Europium Emission in a ZnII-EuIII Binuclear Complex
;
_journal_name_full 'Inorganic Chemistry'
_journal_page_first 2310
_journal_page_last 2315
_journal_paper_doi 10.1021/ic902169s
_journal_volume 49
_journal_year 2010
_chemical_formula_sum 'C19 H20 Gd N5 O14 Zn'
_chemical_formula_weight 765.02
_chemical_name_systematic
;
 ?
;
_space_group_IT_number 14
_symmetry_cell_setting monoclinic
_symmetry_space_group_name_Hall '-P 2ybc'
_symmetry_space_group_name_H-M 'P 1 21/c 1'
_atom_sites_solution_hydrogens geom
_atom_sites_solution_primary direct
_atom_sites_solution_secondary difmap
_audit_creation_method SHELXL-97
_cell_angle_alpha 90.00
_cell_angle_beta 103.538(3)
_cell_angle_gamma 90.00
_cell_formula_units_Z 4
_cell_length_a 8.9343(3)
_cell_length_b 29.2116(13)
_cell_length_c 10.1603(3)
_cell_measurement_reflns_used 39036
_cell_measurement_temperature 293(2)
_cell_measurement_theta_max 33.68
_cell_measurement_theta_min 2.34
_cell_volume 2578.01(17)
_computing_cell_refinement X-Area
_computing_data_collection X-Area
_computing_data_reduction X-Area
_computing_structure_refinement 'SHELXL-97 (Sheldrick, 1997)'
_computing_structure_solution 'SHELXS-97 (Sheldrick, 1997)'
_diffrn_ambient_temperature 293(2)
_diffrn_measured_fraction_theta_full 0.988
_diffrn_measured_fraction_theta_max 0.988
_diffrn_measurement_device_type 'STOE-IPDS II'
_diffrn_measurement_method 'omega scans'
_diffrn_radiation_monochromator graphite
_diffrn_radiation_source 'fine-focus sealed tube'
_diffrn_radiation_type MoK\a
_diffrn_radiation_wavelength 0.71073
_diffrn_reflns_av_R_equivalents 0.1259
_diffrn_reflns_av_sigmaI/netI 0.0720
_diffrn_reflns_limit_h_max 13
_diffrn_reflns_limit_h_min -13
_diffrn_reflns_limit_k_max 45
_diffrn_reflns_limit_k_min -44
_diffrn_reflns_limit_l_max 15
_diffrn_reflns_limit_l_min -15
_diffrn_reflns_number 46936
_diffrn_reflns_theta_full 33.39
_diffrn_reflns_theta_max 33.39
_diffrn_reflns_theta_min 2.34
_exptl_absorpt_coefficient_mu 3.560
_exptl_absorpt_correction_T_max 0.8673
_exptl_absorpt_correction_T_min 0.3367
_exptl_absorpt_correction_type multi-scan
_exptl_crystal_colour yellow
_exptl_crystal_density_diffrn 1.971
_exptl_crystal_density_meas ?
_exptl_crystal_density_method 'not measured'
_exptl_crystal_description prism
_exptl_crystal_F_000 1500
_exptl_crystal_size_max 0.3
_exptl_crystal_size_mid 0.2
_exptl_crystal_size_min 0.08
_refine_diff_density_max 1.181
_refine_diff_density_min -1.711
_refine_diff_density_rms 0.175
_refine_ls_extinction_coef 0.0048(2)
_refine_ls_extinction_expression Fc^*^=kFc[1+0.001xFc^2^\l^3^/sin(2\q)]^-1/4^
_refine_ls_extinction_method SHELXL
_refine_ls_goodness_of_fit_ref 1.166
_refine_ls_hydrogen_treatment constr
_refine_ls_matrix_type full
_refine_ls_number_parameters 362
_refine_ls_number_reflns 9903
_refine_ls_number_restraints 0
_refine_ls_restrained_S_all 1.166
_refine_ls_R_factor_all 0.0864
_refine_ls_R_factor_gt 0.0728
_refine_ls_shift/su_max 0.001
_refine_ls_shift/su_mean 0.000
_refine_ls_structure_factor_coef Fsqd
_refine_ls_weighting_details 'calc w=1/[\s^2^(Fo^2^)+(0.0291P)^2^+9.3112P] where P=(Fo^2^+2Fc^2^)/3'
_refine_ls_weighting_scheme calc
_refine_ls_wR_factor_gt 0.1345
_refine_ls_wR_factor_ref 0.1402
_reflns_number_gt 8346
_reflns_number_total 9903
_reflns_threshold_expression >2sigma(I)
_cod_data_source_file ic902169s_si_002_2.cif
_cod_data_source_block tr39
_cod_depositor_comments
;
The following automatic conversions were performed:

'_symmetry_cell_setting' value 'Monoclinic' changed to 'monoclinic'
according to the built-in table from CIF Core dictionary named
'cif_core.dic' version 2.4.1 from 2010-06-29.

Automatic conversion script
Id: cif_fix_values 1646 2011-03-28 12:23:43Z adriana 

The following automatic conversions were performed:

'_exptl_crystal_density_meas' value 'not measured' was changed to '?'
- the value is perceived as not measured.

Automatic conversion script
Id: cif_fix_values 3008 2015-01-20 13:52:24Z robertas 
;
_cod_original_cell_volume 2578.01(16)
_cod_database_code 4315011

loop_
_symmetry_equiv_pos_as_xyz
'x, y, z'
'-x, y+1/2, -z+1/2'
'-x, -y, -z'
'x, -y-1/2, z-1/2'

loop_
_atom_site_label
_atom_site_type_symbol
_atom_site_fract_x
_atom_site_fract_y
_atom_site_fract_z
_atom_site_U_iso_or_equiv
_atom_site_adp_type
_atom_site_occupancy
_atom_site_symmetry_multiplicity
_atom_site_calc_flag
_atom_site_refinement_flags
_atom_site_disorder_assembly
_atom_site_disorder_group
C1 C 0.2969(10) 0.2276(3) 0.6201(8) 0.0609(19) Uani 1 1 d . . .
H1A H 0.2044 0.2216 0.5523 0.091 Uiso 1 1 calc R . .
H1B H 0.3847 0.2223 0.5830 0.091 Uiso 1 1 calc R . .
H1C H 0.2970 0.2589 0.6490 0.091 Uiso 1 1 calc R . .
C2 C 0.4285(6) 0.2038(2) 0.8432(6) 0.0373(10) Uani 1 1 d . . .
C3 C 0.5402(8) 0.2366(3) 0.8501(8) 0.0515(15) Uani 1 1 d . . .
H3 H 0.5332 0.2577 0.7804 0.062 Uiso 1 1 calc R . .
C4 C 0.6640(8) 0.2379(3) 0.9623(8) 0.0585(19) Uani 1 1 d . . .
H4 H 0.7395 0.2602 0.9689 0.070 Uiso 1 1 calc R . .
C5 C 0.6742(7) 0.2061(3) 1.0631(7) 0.0546(18) Uani 1 1 d . . .
H5 H 0.7598 0.2063 1.1358 0.065 Uiso 1 1 calc R . .
C6 C 0.5580(6) 0.1731(2) 1.0593(6) 0.0428(12) Uani 1 1 d . . .
C7 C 0.4310(5) 0.17171(18) 0.9471(5) 0.0323(9) Uani 1 1 d . . .
C8 C 0.5814(7) 0.1417(3) 1.1705(6) 0.0503(15) Uani 1 1 d . . .
H8 H 0.6768 0.1433 1.2314 0.060 Uiso 1 1 calc R . .
C9 C 0.5469(11) 0.0818(4) 1.3153(8) 0.081(3) Uani 1 1 d . . .
H9A H 0.5938 0.0550 1.2856 0.097 Uiso 1 1 calc R . .
H9B H 0.6265 0.0981 1.3795 0.097 Uiso 1 1 calc R . .
C10 C 0.4300(12) 0.0670(4) 1.3838(7) 0.073(2) Uani 1 1 d . . .
H10A H 0.3730 0.0937 1.4010 0.087 Uiso 1 1 calc R . .
H10B H 0.4812 0.0543 1.4709 0.087 Uiso 1 1 calc R . .
C11 C 0.3161(14) 0.0320(3) 1.3095(8) 0.087(3) Uani 1 1 d . . .
H11A H 0.3717 0.0075 1.2773 0.104 Uiso 1 1 calc R . .
H11B H 0.2610 0.0188 1.3720 0.104 Uiso 1 1 calc R . .
C12 C 0.0661(11) 0.0371(2) 1.1700(7) 0.0588(19) Uani 1 1 d . . .
H12 H 0.0477 0.0149 1.2298 0.071 Uiso 1 1 calc R . .
C13 C -0.0649(9) 0.0504(2) 1.0624(7) 0.0493(15) Uani 1 1 d . . .
C14 C -0.2094(11) 0.0343(3) 1.0728(9) 0.068(2) Uani 1 1 d . . .
H14 H -0.2163 0.0150 1.1440 0.082 Uiso 1 1 calc R . .
C15 C -0.3387(10) 0.0464(3) 0.9812(11) 0.074(3) Uani 1 1 d . . .
H15 H -0.4332 0.0349 0.9896 0.088 Uiso 1 1 calc R . .
C16 C -0.3332(8) 0.0760(3) 0.8730(9) 0.0585(18) Uani 1 1 d . . .
H16 H -0.4228 0.0849 0.8113 0.070 Uiso 1 1 calc R . .
C17 C -0.1918(6) 0.0915(2) 0.8612(6) 0.0399(11) Uani 1 1 d . . .
C18 C -0.0540(7) 0.07926(19) 0.9541(5) 0.0386(11) Uani 1 1 d . . .
C19 C -0.3053(7) 0.1424(3) 0.6858(8) 0.0568(19) Uani 1 1 d . . .
H19A H -0.2795 0.1626 0.6200 0.085 Uiso 1 1 calc R . .
H19B H -0.3530 0.1596 0.7455 0.085 Uiso 1 1 calc R . .
H19C H -0.3752 0.1193 0.6405 0.085 Uiso 1 1 calc R . .
Gd1 Gd 0.10296(3) 0.137443(8) 0.74593(2) 0.02929(7) Uani 1 1 d . . .
N1 N 0.4883(7) 0.1117(2) 1.1972(5) 0.0530(14) Uani 1 1 d . . .
N2 N 0.2022(9) 0.0524(2) 1.1915(5) 0.0567(15) Uani 1 1 d . . .
N3 N 0.2092(11) 0.0507(3) 0.6638(6) 0.072(2) Uani 1 1 d . . .
N4 N 0.0029(6) 0.13489(17) 0.4432(5) 0.0372(9) Uani 1 1 d . . .
N5 N -0.0010(5) 0.22791(18) 0.8121(5) 0.0402(10) Uani 1 1 d . . .
O1 O 0.3036(5) 0.19793(15) 0.7336(4) 0.0425(9) Uani 1 1 d . . .
O2 O 0.3176(4) 0.14205(14) 0.9348(4) 0.0364(8) Uani 1 1 d . . .
O3 O 0.0773(5) 0.09554(15) 0.9337(4) 0.0389(8) Uani 1 1 d . . .
O4 O -0.1699(4) 0.12133(17) 0.7616(4) 0.0432(9) Uani 1 1 d . . .
O5 O 0.3009(7) 0.0825(3) 0.7172(6) 0.081(2) Uani 1 1 d . . .
O6 O 0.0668(8) 0.0589(2) 0.6537(6) 0.0690(16) Uani 1 1 d . . .
O7 O 0.2548(13) 0.0155(3) 0.6258(8) 0.123(4) Uani 1 1 d . . .
O8 O -0.0932(6) 0.1363(2) 0.5135(5) 0.0573(13) Uani 1 1 d . . .
O9 O 0.1414(5) 0.14008(19) 0.5052(5) 0.0511(11) Uani 1 1 d . . .
O10 O -0.0344(6) 0.1297(2) 0.3208(4) 0.0538(12) Uani 1 1 d . . .
O11 O 0.0523(6) 0.19855(17) 0.9022(4) 0.0502(11) Uani 1 1 d . . .
O12 O -0.0229(5) 0.21379(17) 0.6912(4) 0.0483(10) Uani 1 1 d . . .
O13 O -0.0263(7) 0.26713(18) 0.8401(6) 0.0629(14) Uani 1 1 d . . .
O14 O 0.1623(6) 0.16183(18) 1.1701(5) 0.0509(11) Uani 1 1 d . . .
Zn1 Zn 0.26375(8) 0.10748(2) 1.09118(6) 0.04001(15) Uani 1 1 d . . .

loop_
_atom_site_aniso_label
_atom_site_aniso_U_11
_atom_site_aniso_U_22
_atom_site_aniso_U_33
_atom_site_aniso_U_23
_atom_site_aniso_U_13
_atom_site_aniso_U_12
C1 0.068(4) 0.056(4) 0.057(4) 0.024(3) 0.010(3) -0.012(3)
C2 0.033(2) 0.042(3) 0.039(2) -0.006(2) 0.0116(19) -0.0046(19)
C3 0.050(3) 0.050(3) 0.058(4) -0.010(3) 0.021(3) -0.016(3)
C4 0.044(3) 0.069(5) 0.063(4) -0.020(4) 0.016(3) -0.025(3)
C5 0.031(2) 0.074(5) 0.055(4) -0.025(3) 0.002(2) -0.009(3)
C6 0.030(2) 0.058(4) 0.038(2) -0.011(2) 0.0019(19) 0.001(2)
C7 0.0259(18) 0.040(2) 0.031(2) -0.0070(18) 0.0058(16) -0.0017(17)
C8 0.039(3) 0.068(4) 0.037(3) -0.007(3) -0.004(2) 0.007(3)
C9 0.078(5) 0.105(8) 0.048(4) 0.027(5) -0.010(4) 0.028(5)
C10 0.102(7) 0.080(6) 0.029(3) 0.006(3) 0.001(3) 0.016(5)
C11 0.153(10) 0.055(5) 0.038(3) 0.017(3) -0.007(5) -0.001(6)
C12 0.104(6) 0.039(3) 0.038(3) 0.005(2) 0.027(4) -0.011(3)
C13 0.070(4) 0.037(3) 0.048(3) 0.000(2) 0.028(3) -0.014(3)
C14 0.088(6) 0.056(4) 0.077(5) 0.000(4) 0.051(5) -0.024(4)
C15 0.069(5) 0.062(5) 0.107(7) -0.011(5) 0.057(5) -0.028(4)
C16 0.046(3) 0.062(4) 0.075(5) -0.010(4) 0.030(3) -0.016(3)
C17 0.039(2) 0.037(2) 0.047(3) -0.006(2) 0.017(2) -0.006(2)
C18 0.051(3) 0.033(2) 0.035(2) -0.0044(18) 0.018(2) -0.011(2)
C19 0.031(2) 0.086(6) 0.053(4) 0.003(3) 0.008(2) 0.014(3)
Gd1 0.02637(10) 0.03545(12) 0.02524(10) 0.00240(8) 0.00443(7) -0.00137(9)
N1 0.052(3) 0.070(4) 0.030(2) 0.003(2) -0.003(2) 0.017(3)
N2 0.095(5) 0.040(3) 0.034(2) 0.006(2) 0.011(3) -0.004(3)
N3 0.127(7) 0.055(4) 0.037(3) 0.014(3) 0.027(4) 0.036(4)
N4 0.042(2) 0.037(2) 0.0310(19) 0.0013(16) 0.0058(17) 0.0040(18)
N5 0.035(2) 0.042(2) 0.040(2) -0.0023(19) 0.0027(18) -0.0007(18)
O1 0.0417(19) 0.045(2) 0.0365(18) 0.0110(17) 0.0014(15) -0.0146(17)
O2 0.0330(16) 0.044(2) 0.0291(15) 0.0043(14) -0.0003(13) -0.0102(15)
O3 0.0398(18) 0.045(2) 0.0313(16) 0.0067(15) 0.0079(14) -0.0109(16)
O4 0.0278(16) 0.057(3) 0.044(2) 0.0018(19) 0.0077(15) 0.0000(17)
O5 0.062(3) 0.106(6) 0.066(4) -0.018(4) -0.004(3) 0.044(4)
O6 0.096(4) 0.049(3) 0.067(3) -0.013(3) 0.030(3) -0.013(3)
O7 0.229(11) 0.071(5) 0.085(5) 0.009(4) 0.068(6) 0.070(6)
O8 0.050(3) 0.088(4) 0.034(2) -0.006(2) 0.0108(19) 0.001(3)
O9 0.039(2) 0.074(4) 0.039(2) 0.005(2) 0.0049(17) -0.004(2)
O10 0.060(3) 0.071(3) 0.0301(19) -0.006(2) 0.0087(19) 0.002(2)
O11 0.067(3) 0.047(2) 0.036(2) 0.0023(18) 0.012(2) 0.011(2)
O12 0.051(2) 0.052(3) 0.0369(19) 0.0018(18) -0.0011(18) 0.013(2)
O13 0.071(3) 0.041(3) 0.069(3) -0.005(2) 0.002(3) 0.011(2)
O14 0.067(3) 0.048(3) 0.039(2) -0.0017(18) 0.017(2) 0.002(2)
Zn1 0.0480(3) 0.0417(3) 0.0277(3) 0.0053(2) 0.0037(2) -0.0004(3)

loop_
_atom_type_symbol
_atom_type_description
_atom_type_scat_dispersion_real
_atom_type_scat_dispersion_imag
_atom_type_scat_source
C C 0.0033 0.0016 'International Tables Vol C Tables 4.2.6.8 and 6.1.1.4'
H H 0.0000 0.0000 'International Tables Vol C Tables 4.2.6.8 and 6.1.1.4'
Gd Gd -0.1653 3.9035 'International Tables Vol C Tables 4.2.6.8 and 6.1.1.4'
N N 0.0061 0.0033 'International Tables Vol C Tables 4.2.6.8 and 6.1.1.4'
O O 0.0106 0.0060 'International Tables Vol C Tables 4.2.6.8 and 6.1.1.4'
Zn Zn 0.2839 1.4301 'International Tables Vol C Tables 4.2.6.8 and 6.1.1.4'

loop_
_geom_angle_atom_site_label_1
_geom_angle_atom_site_label_2
_geom_angle_atom_site_label_3
_geom_angle
_geom_angle_site_symmetry_1
_geom_angle_site_symmetry_3
_geom_angle_publ_flag
O1 C1 H1A 109.5 . . ?
O1 C1 H1B 109.5 . . ?
H1A C1 H1B 109.5 . . ?
O1 C1 H1C 109.5 . . ?
H1A C1 H1C 109.5 . . ?
H1B C1 H1C 109.5 . . ?
C3 C2 O1 124.3(6) . . ?
C3 C2 C7 122.8(6) . . ?
O1 C2 C7 112.8(5) . . ?
C2 C3 C4 119.3(7) . . ?
C2 C3 H3 120.4 . . ?
C4 C3 H3 120.4 . . ?
C5 C4 C3 119.8(6) . . ?
C5 C4 H4 120.1 . . ?
C3 C4 H4 120.1 . . ?
C4 C5 C6 121.5(6) . . ?
C4 C5 H5 119.2 . . ?
C6 C5 H5 119.2 . . ?
C7 C6 C5 119.3(6) . . ?
C7 C6 C8 124.2(6) . . ?
C5 C6 C8 116.5(6) . . ?
O2 C7 C2 119.3(4) . . ?
O2 C7 C6 123.5(5) . . ?
C2 C7 C6 117.2(5) . . ?
N1 C8 C6 128.5(6) . . ?
N1 C8 H8 115.7 . . ?
C6 C8 H8 115.7 . . ?
C10 C9 N1 114.1(7) . . ?
C10 C9 H9A 108.7 . . ?
N1 C9 H9A 108.7 . . ?
C10 C9 H9B 108.7 . . ?
N1 C9 H9B 108.7 . . ?
H9A C9 H9B 107.6 . . ?
C9 C10 C11 116.0(8) . . ?
C9 C10 H10A 108.3 . . ?
C11 C10 H10A 108.3 . . ?
C9 C10 H10B 108.3 . . ?
C11 C10 H10B 108.3 . . ?
H10A C10 H10B 107.4 . . ?
N2 C11 C10 112.3(7) . . ?
N2 C11 H11A 109.1 . . ?
C10 C11 H11A 109.1 . . ?
N2 C11 H11B 109.1 . . ?
C10 C11 H11B 109.1 . . ?
H11A C11 H11B 107.9 . . ?
N2 C12 C13 127.4(6) . . ?
N2 C12 H12 116.3 . . ?
C13 C12 H12 116.3 . . ?
C14 C13 C18 119.6(7) . . ?
C14 C13 C12 116.5(7) . . ?
C18 C13 C12 123.8(6) . . ?
C15 C14 C13 121.0(7) . . ?
C15 C14 H14 119.5 . . ?
C13 C14 H14 119.5 . . ?
C14 C15 C16 121.2(7) . . ?
C14 C15 H15 119.4 . . ?
C16 C15 H15 119.4 . . ?
C17 C16 C15 118.1(8) . . ?
C17 C16 H16 120.9 . . ?
C15 C16 H16 120.9 . . ?
C16 C17 O4 124.2(6) . . ?
C16 C17 C18 122.3(6) . . ?
O4 C17 C18 113.5(4) . . ?
O3 C18 C13 124.2(6) . . ?
O3 C18 C17 118.0(5) . . ?
C13 C18 C17 117.8(6) . . ?
O4 C19 H19A 109.5 . . ?
O4 C19 H19B 109.5 . . ?
H19A C19 H19B 109.5 . . ?
O4 C19 H19C 109.5 . . ?
H19A C19 H19C 109.5 . . ?
H19B C19 H19C 109.5 . . ?
O3 Gd1 O2 65.36(13) . . ?
O3 Gd1 O5 88.0(2) . . ?
O2 Gd1 O5 70.48(18) . . ?
O3 Gd1 O6 78.05(18) . . ?
O2 Gd1 O6 111.6(2) . . ?
O5 Gd1 O6 51.8(2) . . ?
O3 Gd1 O11 77.72(16) . . ?
O2 Gd1 O11 71.26(16) . . ?
O5 Gd1 O11 141.71(19) . . ?
O6 Gd1 O11 151.28(19) . . ?
O3 Gd1 O12 121.79(16) . . ?
O2 Gd1 O12 111.39(15) . . ?
O5 Gd1 O12 148.8(2) . . ?
O6 Gd1 O12 137.0(2) . . ?
O11 Gd1 O12 50.62(15) . . ?
O3 Gd1 O4 64.37(14) . . ?
O2 Gd1 O4 124.60(13) . . ?
O5 Gd1 O4 128.2(2) . . ?
O6 Gd1 O4 79.0(2) . . ?
O11 Gd1 O4 76.81(17) . . ?
O12 Gd1 O4 77.86(16) . . ?
O3 Gd1 O1 127.84(13) . . ?
O2 Gd1 O1 63.61(13) . . ?
O5 Gd1 O1 85.0(2) . . ?
O6 Gd1 O1 131.16(18) . . ?
O11 Gd1 O1 76.68(17) . . ?
O12 Gd1 O1 69.80(16) . . ?
O4 Gd1 O1 146.69(16) . . ?
O3 Gd1 O9 149.91(17) . . ?
O2 Gd1 O9 120.53(14) . . ?
O5 Gd1 O9 69.1(2) . . ?
O6 Gd1 O9 72.50(19) . . ?
O11 Gd1 O9 132.29(17) . . ?
O12 Gd1 O9 85.09(16) . . ?
O4 Gd1 O9 114.54(14) . . ?
O1 Gd1 O9 71.12(15) . . ?
O3 Gd1 O8 124.50(16) . . ?
O2 Gd1 O8 169.09(14) . . ?
O5 Gd1 O8 103.63(19) . . ?
O6 Gd1 O8 69.0(2) . . ?
O11 Gd1 O8 113.79(17) . . ?
O12 Gd1 O8 68.62(17) . . ?
O4 Gd1 O8 66.30(15) . . ?
O1 Gd1 O8 107.34(15) . . ?
O9 Gd1 O8 48.72(15) . . ?
O3 Gd1 N3 82.99(17) . . ?
O2 Gd1 N3 91.4(2) . . ?
O5 Gd1 N3 25.9(2) . . ?
O6 Gd1 N3 26.0(2) . . ?
O11 Gd1 N3 158.14(16) . . ?
O12 Gd1 N3 151.24(15) . . ?
O4 Gd1 N3 104.0(2) . . ?
O1 Gd1 N3 108.1(2) . . ?
O9 Gd1 N3 67.84(17) . . ?
O8 Gd1 N3 85.6(2) . . ?
O3 Gd1 N5 100.91(15) . . ?
O2 Gd1 N5 90.16(14) . . ?
O5 Gd1 N5 153.2(2) . . ?
O6 Gd1 N5 154.68(19) . . ?
O11 Gd1 N5 25.34(14) . . ?
O12 Gd1 N5 25.42(13) . . ?
O4 Gd1 N5 77.94(15) . . ?
O1 Gd1 N5 69.48(15) . . ?
O9 Gd1 N5 108.30(16) . . ?
O8 Gd1 N5 92.13(16) . . ?
N3 Gd1 N5 176.10(16) . . ?
C8 N1 C9 116.9(7) . . ?
C8 N1 Zn1 122.4(5) . . ?
C9 N1 Zn1 120.6(6) . . ?
C12 N2 C11 116.2(7) . . ?
C12 N2 Zn1 123.4(5) . . ?
C11 N2 Zn1 119.9(6) . . ?
O7 N3 O5 121.8(10) . . ?
O7 N3 O6 122.8(11) . . ?
O5 N3 O6 115.4(6) . . ?
O7 N3 Gd1 177.6(6) . . ?
O5 N3 Gd1 57.4(4) . . ?
O6 N3 Gd1 58.1(4) . . ?
O10 N4 O8 122.1(5) . . ?
O10 N4 O9 121.7(5) . . ?
O8 N4 O9 116.1(5) . . ?
O13 N5 O11 122.0(5) . . ?
O13 N5 O12 122.6(6) . . ?
O11 N5 O12 115.3(5) . . ?
O13 N5 Gd1 172.2(4) . . ?
O11 N5 Gd1 57.9(3) . . ?
O12 N5 Gd1 58.0(3) . . ?
C2 O1 C1 116.4(5) . . ?
C2 O1 Gd1 119.3(3) . . ?
C1 O1 Gd1 124.3(4) . . ?
C7 O2 Zn1 124.7(3) . . ?
C7 O2 Gd1 124.8(3) . . ?
Zn1 O2 Gd1 108.00(15) . . ?
C18 O3 Zn1 121.7(3) . . ?
C18 O3 Gd1 125.3(4) . . ?
Zn1 O3 Gd1 109.44(16) . . ?
C17 O4 C19 115.0(5) . . ?
C17 O4 Gd1 117.9(3) . . ?
C19 O4 Gd1 126.9(4) . . ?
N3 O5 Gd1 96.8(5) . . ?
N3 O6 Gd1 96.0(5) . . ?
N4 O8 Gd1 96.5(3) . . ?
N4 O9 Gd1 98.0(3) . . ?
N5 O11 Gd1 96.8(3) . . ?
N5 O12 Gd1 96.6(3) . . ?
O2 Zn1 N1 90.0(2) . . ?
O2 Zn1 N2 156.8(2) . . ?
N1 Zn1 N2 97.4(3) . . ?
O2 Zn1 O3 76.84(14) . . ?
N1 Zn1 O3 159.7(2) . . ?
N2 Zn1 O3 89.5(2) . . ?
O2 Zn1 O14 97.27(18) . . ?
N1 Zn1 O14 102.3(2) . . ?
N2 Zn1 O14 102.5(2) . . ?
O3 Zn1 O14 94.76(19) . . ?
O2 Zn1 Gd1 39.25(10) . . ?
N1 Zn1 Gd1 128.40(17) . . ?
N2 Zn1 Gd1 126.00(18) . . ?
O3 Zn1 Gd1 37.80(10) . . ?
O14 Zn1 Gd1 94.60(13) . . ?

loop_
_geom_bond_atom_site_label_1
_geom_bond_atom_site_label_2
_geom_bond_distance
_geom_bond_site_symmetry_2
_geom_bond_publ_flag
C1 O1 1.433(7) . ?
C1 H1A 0.9600 . ?
C1 H1B 0.9600 . ?
C1 H1C 0.9600 . ?
C2 C3 1.374(8) . ?
C2 O1 1.390(7) . ?
C2 C7 1.408(8) . ?
C3 C4 1.391(10) . ?
C3 H3 0.9300 . ?
C4 C5 1.369(12) . ?
C4 H4 0.9300 . ?
C5 C6 1.412(9) . ?
C5 H5 0.9300 . ?
C6 C7 1.408(7) . ?
C6 C8 1.432(10) . ?
C7 O2 1.317(6) . ?
C8 N1 1.280(10) . ?
C8 H8 0.9300 . ?
C9 C10 1.449(13) . ?
C9 N1 1.477(9) . ?
C9 H9A 0.9700 . ?
C9 H9B 0.9700 . ?
C10 C11 1.514(14) . ?
C10 H10A 0.9700 . ?
C10 H10B 0.9700 . ?
C11 N2 1.502(10) . ?
C11 H11A 0.9700 . ?
C11 H11B 0.9700 . ?
C12 N2 1.265(11) . ?
C12 C13 1.455(11) . ?
C12 H12 0.9300 . ?
C13 C14 1.402(10) . ?
C13 C18 1.406(8) . ?
C14 C15 1.350(14) . ?
C14 H14 0.9300 . ?
C15 C16 1.410(12) . ?
C15 H15 0.9300 . ?
C16 C17 1.373(8) . ?
C16 H16 0.9300 . ?
C17 O4 1.383(7) . ?
C17 C18 1.411(9) . ?
C18 O3 1.327(6) . ?
C19 O4 1.414(7) . ?
C19 H19A 0.9600 . ?
C19 H19B 0.9600 . ?
C19 H19C 0.9600 . ?
Gd1 O3 2.323(4) . ?
Gd1 O2 2.378(4) . ?
Gd1 O5 2.456(6) . ?
Gd1 O6 2.471(6) . ?
Gd1 O11 2.500(5) . ?
Gd1 O12 2.501(5) . ?
Gd1 O4 2.524(4) . ?
Gd1 O1 2.541(4) . ?
Gd1 O9 2.550(5) . ?
Gd1 O8 2.591(5) . ?
Gd1 N3 2.896(7) . ?
Gd1 N5 2.931(5) . ?
N1 Zn1 2.046(6) . ?
N2 Zn1 2.048(6) . ?
N3 O7 1.203(9) . ?
N3 O5 1.272(11) . ?
N3 O6 1.275(10) . ?
N4 O10 1.220(6) . ?
N4 O8 1.239(6) . ?
N4 O9 1.259(6) . ?
N5 O13 1.214(7) . ?
N5 O11 1.263(7) . ?
N5 O12 1.267(6) . ?
O2 Zn1 2.033(4) . ?
O3 Zn1 2.051(4) . ?
O14 Zn1 2.080(5) . ?
